data_7031226
loop_
_publ_author_name
'Takahashi, Kiyonori'
'Hoshino, Norihisa'
'Takeda, Takashi'
'Noro, Shin-Ichiro'
'Nakamura, Takayoshi'
'Takeda, Sadamu'
'Akutagawa, Tomoyuki'

_publ_section_title
;
 Crystal structures, CO2 adsorption, and dielectric properties of
 [Cu(ii)2(R-benzoate)4(pyrazine)]\\infty polymers (R = m-F, 2,3-F2, m-Cl,
 and m-CH3).
;
_journal_issue 24
_journal_name_full 'Dalton transactions (Cambridge, England : 2003)'
_journal_page_first 9081
_journal_page_last 9089
_journal_paper_doi 10.1039/c4dt00258j
_journal_volume 43
_journal_year 2014
_chemical_formula_moiety 'C36 H26 Cl4 Cu2 N4 O8'
_chemical_formula_sum 'C36 H26 Cl4 Cu2 N4 O8'
_chemical_formula_weight 911.53
_space_group_IT_number 14
_symmetry_cell_setting monoclinic
_symmetry_Int_Tables_number 14
_symmetry_space_group_name_Hall '-P 2yn'
_symmetry_space_group_name_H-M 'P 1 21/n 1'
_atom_sites_solution_hydrogens geom
_atom_sites_solution_primary direct
_atom_sites_solution_secondary difmap
_cell_angle_alpha 90.0000
_cell_angle_beta 107.8956(11)
_cell_angle_gamma 90.0000
_cell_formula_units_Z 2
_cell_length_a 9.73300(19)
_cell_length_b 19.3651(6)
_cell_length_c 10.39958(19)
_cell_measurement_reflns_used 1705
_cell_measurement_temperature 100
_cell_measurement_theta_max 68.01
_cell_measurement_theta_min 6.39
_cell_volume 1865.28(8)
_computing_cell_refinement 'RAPID AUTO'
_computing_data_collection 'RAPID AUTO (Rigaku, ????)'
_computing_data_reduction 'RAPID AUTO'
_computing_molecular_graphics 'CrystalStructure 4.0'
_computing_publication_material 'CrystalStructure 4.0 (Rigaku, 2010)'
_computing_structure_refinement 'SHELXL97 (Sheldrick, 2008)'
_computing_structure_solution 'SIR2002 (Burla, et al., 2003)'
_diffrn_ambient_temperature 100
_diffrn_detector_area_resol_mean 10.000
_diffrn_measured_fraction_theta_full 0.996
_diffrn_measured_fraction_theta_max 0.996
_diffrn_measurement_device_type 'Rigaku R-AXIS RAPID'
_diffrn_measurement_method \w
_diffrn_radiation_type 'Cu K\a'
_diffrn_radiation_wavelength 1.54187
_diffrn_reflns_av_R_equivalents 0.0861
_diffrn_reflns_limit_h_max 11
_diffrn_reflns_limit_h_min -11
_diffrn_reflns_limit_k_max 22
_diffrn_reflns_limit_k_min -22
_diffrn_reflns_limit_l_max 12
_diffrn_reflns_limit_l_min -12
_diffrn_reflns_number 20692
_diffrn_reflns_theta_full 68.25
_diffrn_reflns_theta_max 68.25
_diffrn_standards_number 0
_exptl_absorpt_coefficient_mu 4.534
_exptl_absorpt_correction_T_max 0.956
_exptl_absorpt_correction_T_min 0.708
_exptl_absorpt_correction_type multi-scan
_exptl_absorpt_process_details 'ABSCOR (Rigaku, 1995)'
_exptl_crystal_colour blue
_exptl_crystal_density_diffrn 1.623
_exptl_crystal_density_method 'not measured'
_exptl_crystal_description prism
_exptl_crystal_F_000 920.00
_exptl_crystal_size_max 0.100
_exptl_crystal_size_mid 0.100
_exptl_crystal_size_min 0.010
_refine_diff_density_max 0.820
_refine_diff_density_min -1.920
_refine_ls_extinction_method none
_refine_ls_goodness_of_fit_ref 1.137
_refine_ls_hydrogen_treatment constr
_refine_ls_number_parameters 244
_refine_ls_number_reflns 3408
_refine_ls_number_restraints 0
_refine_ls_R_factor_gt 0.0820
_refine_ls_shift/su_max 0.001
_refine_ls_structure_factor_coef Fsqd
_refine_ls_weighting_details 'w = 1/[\s^2^(Fo^2^)+(0.1527P)^2^+0.0000P] where P=(Fo^2^+2Fc^2^)/3'
_refine_ls_weighting_scheme calc
_refine_ls_wR_factor_ref 0.2492
_reflns_number_gt 2569
_reflns_number_total 3408
_reflns_threshold_expression F^2^>2.0\s(F^2^)
_cod_data_source_file c4dt00258j2.cif
_cod_data_source_block MeFBA-Cu-Pz
_cod_original_cell_volume 1865.29(8)
_cod_database_code 7031226

loop_
_symmetry_equiv_pos_site_id
_symmetry_equiv_pos_as_xyz
1 +X,+Y,+Z
2 1/2-X,1/2+Y,1/2-Z
3 -X,-Y,-Z
4 1/2+X,1/2-Y,1/2+Z

loop_
_atom_site_label
_atom_site_type_symbol
_atom_site_fract_x
_atom_site_fract_y
_atom_site_fract_z
_atom_site_U_iso_or_equiv
_atom_site_adp_type
_atom_site_occupancy
_atom_site_symmetry_multiplicity
_atom_site_calc_flag
_atom_site_refinement_flags
Cu1 Cu 0.63447(6) 0.50290(3) 0.49944(6) 0.0385(4) Uani 1.0 4 d .
Cl1 Cl 0.66246(17) 0.87182(9) 0.3941(2) 0.0818(6) Uani 1.0 4 d .
Cl2 Cl 0.99539(14) 0.56431(8) 1.19457(12) 0.0621(5) Uani 1.0 4 d .
O1 O 0.5901(4) 0.59973(18) 0.4437(4) 0.0473(9) Uani 1.0 4 d .
O2 O 0.6410(4) 0.4063(2) 0.5581(4) 0.0510(9) Uani 1.0 4 d .
O3 O 0.6778(3) 0.52966(19) 0.6890(3) 0.0458(9) Uani 1.0 4 d .
O4 O 0.5532(4) 0.4723(3) 0.3120(3) 0.0503(9) Uani 1.0 4 d .
N1 N 0.8563(4) 0.5033(2) 0.4928(4) 0.0413(12) Uani 1.0 4 d .
N2 N 0.4621(6) 0.7776(3) 0.9325(6) 0.0743(15) Uani 1.0 4 d .
C1 C 0.4665(5) 0.6250(3) 0.4243(5) 0.0433(12) Uani 1.0 4 d .
C2 C 0.4395(5) 0.6971(3) 0.3753(5) 0.0421(11) Uani 1.0 4 d .
C3 C 0.5528(6) 0.7436(3) 0.3990(5) 0.0496(13) Uani 1.0 4 d .
C4 C 0.5253(6) 0.8115(3) 0.3589(6) 0.0534(13) Uani 1.0 4 d .
C5 C 0.3854(6) 0.8345(3) 0.2913(6) 0.0556(14) Uani 1.0 4 d .
C6 C 0.2736(6) 0.7862(4) 0.2658(6) 0.0594(15) Uani 1.0 4 d .
C7 C 0.2992(6) 0.7190(3) 0.3084(5) 0.0526(13) Uani 1.0 4 d .
C8 C 0.5810(5) 0.5367(3) 0.7454(5) 0.0426(12) Uani 1.0 4 d .
C9 C 0.6275(5) 0.5565(3) 0.8908(5) 0.0428(12) Uani 1.0 4 d .
C10 C 0.5278(6) 0.5818(3) 0.9501(5) 0.0491(13) Uani 1.0 4 d .
C11 C 0.5718(6) 0.6013(4) 1.0845(5) 0.0551(14) Uani 1.0 4 d .
C12 C 0.7144(6) 0.5954(3) 1.1625(5) 0.0495(13) Uani 1.0 4 d .
C13 C 0.8124(5) 0.5711(3) 1.1011(5) 0.0469(13) Uani 1.0 4 d .
C14 C 0.7724(6) 0.5504(3) 0.9672(5) 0.0479(13) Uani 1.0 4 d .
C15 C 0.9172(5) 0.4442(3) 0.4710(5) 0.0423(12) Uani 1.0 4 d .
C16 C 0.9393(5) 0.5585(3) 0.5220(5) 0.0409(11) Uani 1.0 4 d .
C17 C 0.3474(7) 0.7311(4) 0.6898(7) 0.0766(19) Uani 1.0 4 d .
C18 C 0.4121(7) 0.7569(4) 0.8286(7) 0.0646(16) Uani 1.0 4 d .
H1 H 0.6489 0.7288 0.4426 0.0596 Uiso 1.0 4 calc R
H2 H 0.3671 0.8813 0.2639 0.0667 Uiso 1.0 4 calc R
H3 H 0.1780 0.8001 0.2179 0.0713 Uiso 1.0 4 calc R
H4 H 0.2211 0.6874 0.2924 0.0631 Uiso 1.0 4 calc R
H5 H 0.4291 0.5857 0.8981 0.0589 Uiso 1.0 4 calc R
H6 H 0.5028 0.6190 1.1238 0.0661 Uiso 1.0 4 calc R
H7 H 0.7443 0.6077 1.2554 0.0594 Uiso 1.0 4 calc R
H8 H 0.8417 0.5327 0.9285 0.0575 Uiso 1.0 4 calc R
H9 H 0.8992 0.6011 0.5384 0.0491 Uiso 1.0 4 calc R
H10 H 0.8604 0.4034 0.4502 0.0507 Uiso 1.0 4 calc R
H11B H 0.2431 0.7395 0.6610 0.0919 Uiso 1.0 4 calc R
H11C H 0.3656 0.6814 0.6873 0.0919 Uiso 1.0 4 calc R
H11A H 0.3907 0.7552 0.6289 0.0919 Uiso 1.0 4 calc R

loop_
_atom_site_aniso_label
_atom_site_aniso_U_11
_atom_site_aniso_U_22
_atom_site_aniso_U_33
_atom_site_aniso_U_12
_atom_site_aniso_U_13
_atom_site_aniso_U_23
Cu1 0.0247(5) 0.0566(7) 0.0291(5) -0.0003(3) 0.0008(4) -0.0004(3)
Cl1 0.0564(10) 0.0661(11) 0.1235(16) -0.0043(8) 0.0286(10) 0.0095(10)
Cl2 0.0442(8) 0.0951(12) 0.0356(7) 0.0069(7) -0.0048(6) -0.0056(7)
O1 0.0327(17) 0.062(3) 0.0437(19) 0.0029(15) 0.0062(14) 0.0051(17)
O2 0.0321(18) 0.064(3) 0.052(2) 0.0026(15) 0.0060(14) 0.0041(18)
O3 0.0293(17) 0.072(3) 0.0308(16) -0.0030(17) 0.0016(13) -0.0045(17)
O4 0.0326(17) 0.081(3) 0.0330(17) -0.0059(17) 0.0031(13) -0.0090(18)
N1 0.030(3) 0.056(4) 0.030(3) -0.0015(16) -0.0018(18) 0.0010(16)
N2 0.075(4) 0.068(4) 0.077(4) -0.001(3) 0.019(3) -0.009(3)
C1 0.034(3) 0.063(4) 0.027(3) 0.003(3) 0.0004(18) -0.002(2)
C2 0.039(3) 0.052(3) 0.034(3) 0.004(2) 0.0090(19) 0.001(2)
C3 0.038(3) 0.064(4) 0.044(3) 0.007(3) 0.008(2) 0.004(3)
C4 0.052(3) 0.056(4) 0.054(3) -0.003(3) 0.019(3) -0.002(3)
C5 0.057(4) 0.061(4) 0.048(3) 0.009(3) 0.015(3) 0.007(3)
C6 0.048(3) 0.075(4) 0.049(3) 0.011(3) 0.005(3) 0.010(3)
C7 0.044(3) 0.060(4) 0.049(3) 0.004(3) 0.006(3) 0.005(3)
C8 0.036(3) 0.053(4) 0.029(3) -0.003(3) -0.0037(19) 0.000(2)
C9 0.037(3) 0.057(4) 0.028(3) 0.001(2) 0.0020(18) -0.003(2)
C10 0.038(3) 0.068(4) 0.036(3) 0.002(3) 0.004(2) 0.001(3)
C11 0.048(3) 0.075(4) 0.039(3) -0.001(3) 0.009(3) -0.005(3)
C12 0.050(3) 0.062(4) 0.034(3) -0.002(3) 0.009(3) -0.005(3)
C13 0.039(3) 0.057(4) 0.036(3) 0.004(3) -0.001(2) -0.002(3)
C14 0.040(3) 0.066(4) 0.032(3) 0.003(3) 0.0032(19) 0.000(3)
C15 0.034(3) 0.049(3) 0.040(3) -0.002(2) 0.0072(19) 0.002(3)
C16 0.035(3) 0.049(3) 0.035(3) 0.005(2) 0.0059(18) 0.002(2)
C17 0.080(5) 0.075(5) 0.073(5) 0.003(4) 0.021(4) -0.008(4)
C18 0.060(4) 0.064(4) 0.074(5) 0.002(3) 0.025(4) -0.003(4)

loop_
_atom_type_symbol
_atom_type_description
_atom_type_scat_dispersion_real
_atom_type_scat_dispersion_imag
_atom_type_scat_source
C C 0.0181 0.0091
;
International Tables for Crystallography
(1992, Vol. C, Tables 4.2.6.8 and 6.1.1.4)
;
H H 0.0000 0.0000
;
International Tables for Crystallography
(1992, Vol. C, Table 6.1.1.4)
;
O O 0.0492 0.0322
;
International Tables for Crystallography
(1992, Vol. C, Tables 4.2.6.8 and 6.1.1.4)
;
N N 0.0311 0.0180
;
International Tables for Crystallography
(1992, Vol. C, Tables 4.2.6.8 and 6.1.1.4)
;
Cl Cl 0.3639 0.7018
;
International Tables for Crystallography
(1992, Vol. C, Tables 4.2.6.8 and 6.1.1.4)
;
Cu Cu -1.9646 0.5888
;
International Tables for Crystallography
(1992, Vol. C, Tables 4.2.6.8 and 6.1.1.4)
;

loop_
_geom_angle_atom_site_label_1
_geom_angle_atom_site_label_2
_geom_angle_atom_site_label_3
_geom_angle
_geom_angle_publ_flag
_geom_angle_site_symmetry_1
_geom_angle_site_symmetry_3
Cu1 Cu1 O1 85.02(11) yes 3_666 .
Cu1 Cu1 O2 83.95(11) yes 3_666 .
Cu1 Cu1 O3 85.01(10) yes 3_666 .
Cu1 Cu1 O4 83.86(11) yes 3_666 .
Cu1 Cu1 N1 177.31(11) yes 3_666 .
O1 Cu1 O2 168.93(15) yes . .
O1 Cu1 O3 90.24(15) yes . .
O1 Cu1 O4 90.59(16) yes . .
O1 Cu1 N1 96.73(15) yes . .
O2 Cu1 O3 87.86(16) yes . .
O2 Cu1 O4 89.17(16) yes . .
O2 Cu1 N1 94.33(15) yes . .
O3 Cu1 O4 168.73(15) yes . .
O3 Cu1 N1 97.01(14) yes . .
O4 Cu1 N1 94.05(15) yes . .
Cu1 O1 C1 122.1(4) yes . .
Cu1 O2 C1 123.4(4) yes . 3_666
Cu1 O3 C8 122.5(3) yes . .
Cu1 O4 C8 123.5(4) yes . 3_666
Cu1 N1 C15 119.8(4) yes . .
Cu1 N1 C16 122.6(4) yes . .
C15 N1 C16 117.4(5) yes . .
O1 C1 O2 125.5(5) yes . 3_666
O1 C1 C2 118.9(5) yes . .
O2 C1 C2 115.6(5) yes 3_666 .
C1 C2 C3 120.3(4) yes . .
C1 C2 C7 120.1(5) yes . .
C3 C2 C7 119.6(5) yes . .
C2 C3 C4 119.7(5) yes . .
Cl1 C4 C3 121.0(4) yes . .
Cl1 C4 C5 117.4(5) yes . .
C3 C4 C5 121.6(6) yes . .
C4 C5 C6 117.5(6) yes . .
C5 C6 C7 121.4(5) yes . .
C2 C7 C6 120.2(5) yes . .
O3 C8 O4 125.0(4) yes . 3_666
O3 C8 C9 117.6(4) yes . .
O4 C8 C9 117.4(5) yes 3_666 .
C8 C9 C10 120.4(4) yes . .
C8 C9 C14 119.7(5) yes . .
C10 C9 C14 119.9(5) yes . .
C9 C10 C11 120.2(5) yes . .
C10 C11 C12 121.0(6) yes . .
C11 C12 C13 117.9(5) yes . .
Cl2 C13 C12 119.8(4) yes . .
Cl2 C13 C14 117.4(5) yes . .
C12 C13 C14 122.8(5) yes . .
C9 C14 C13 118.1(5) yes . .
N1 C15 C16 121.2(5) yes . 3_766
N1 C16 C15 121.4(5) yes . 3_766
N2 C18 C17 178.5(8) yes . .
C2 C3 H1 120.140 no . .
C4 C3 H1 120.139 no . .
C4 C5 H2 121.235 no . .
C6 C5 H2 121.244 no . .
C5 C6 H3 119.321 no . .
C7 C6 H3 119.326 no . .
C2 C7 H4 119.919 no . .
C6 C7 H4 119.910 no . .
C9 C10 H5 119.877 no . .
C11 C10 H5 119.882 no . .
C10 C11 H6 119.514 no . .
C12 C11 H6 119.509 no . .
C11 C12 H7 121.054 no . .
C13 C12 H7 121.039 no . .
C9 C14 H8 120.942 no . .
C13 C14 H8 120.940 no . .
N1 C15 H10 119.406 no . .
C16 C15 H10 119.395 no 3_766 .
N1 C16 H9 119.272 no . .
C15 C16 H9 119.280 no 3_766 .
C18 C17 H11B 109.470 no . .
C18 C17 H11C 109.475 no . .
C18 C17 H11A 109.470 no . .
H11B C17 H11C 109.469 no . .
H11B C17 H11A 109.472 no . .
H11C C17 H11A 109.471 no . .

loop_
_geom_bond_atom_site_label_1
_geom_bond_atom_site_label_2
_geom_bond_distance
_geom_bond_publ_flag
_geom_bond_site_symmetry_2
Cu1 Cu1 2.6236(9) yes 3_666
Cu1 O1 1.971(4) yes .
Cu1 O2 1.962(4) yes .
Cu1 O3 1.955(4) yes .
Cu1 O4 1.957(4) yes .
Cu1 N1 2.181(5) yes .
Cl1 C4 1.727(6) yes .
Cl2 C13 1.752(5) yes .
O1 C1 1.256(6) yes .
O2 C1 1.271(7) yes 3_666
O3 C8 1.261(7) yes .
O4 C8 1.271(6) yes 3_666
N1 C15 1.340(7) yes .
N1 C16 1.318(6) yes .
N2 C18 1.113(9) yes .
C1 C2 1.481(8) yes .
C2 C3 1.386(8) yes .
C2 C7 1.395(7) yes .
C3 C4 1.380(8) yes .
C4 C5 1.400(8) yes .
C5 C6 1.398(9) yes .
C6 C7 1.372(9) yes .
C8 C9 1.488(6) yes .
C9 C10 1.389(8) yes .
C9 C14 1.395(7) yes .
C10 C11 1.383(7) yes .
C11 C12 1.380(7) yes .
C12 C13 1.385(8) yes .
C13 C14 1.384(7) yes .
C15 C16 1.376(7) yes 3_766
C17 C18 1.474(10) yes .
C3 H1 0.950 no .
C5 H2 0.950 no .
C6 H3 0.950 no .
C7 H4 0.950 no .
C10 H5 0.950 no .
C11 H6 0.950 no .
C12 H7 0.950 no .
C14 H8 0.950 no .
C15 H10 0.950 no .
C16 H9 0.950 no .
C17 H11B 0.980 no .
C17 H11C 0.980 no .
C17 H11A 0.980 no .

loop_
_geom_contact_atom_site_label_1
_geom_contact_atom_site_label_2
_geom_contact_distance
_geom_contact_publ_flag
_geom_contact_site_symmetry_2
O1 O3 3.573(5) no 3_666
O1 O4 3.539(6) no 3_666
O1 C3 2.829(7) no .
O1 C7 3.590(6) no .
O1 C8 3.393(6) no .
O1 C8 3.408(6) no 3_666
O1 C16 3.340(6) no .
O2 O3 3.586(4) no 3_666
O2 O4 3.534(6) no 3_666
O2 C3 3.564(7) no 3_666
O2 C7 2.768(7) no 3_666
O2 C8 3.348(7) no .
O2 C8 3.414(5) no 3_666
O2 C15 3.176(7) no .
O3 C1 3.426(6) no .
O3 C1 3.364(7) no 3_666
O3 C10 3.600(7) no .
O3 C14 2.783(6) no .
O3 C16 3.539(7) no .
O4 C1 3.381(7) no .
O4 C1 3.381(7) no 3_666
O4 C10 2.798(6) no 3_666
O4 C15 3.462(6) no .
N1 N1 2.759(6) no 3_766
C1 C8 3.555(7) no 3_666
C2 C5 2.800(8) no .
C3 C6 2.769(7) no .
C4 C7 2.759(8) no .
C9 C12 2.793(7) no .
C10 C13 2.740(7) no .
C11 C14 2.781(9) no .
C15 C15 2.652(7) no 3_766
C16 C16 2.659(7) no 3_766
Cl1 C10 3.538(6) no 4_564
Cl2 O3 3.540(4) no 3_767
Cl2 N1 3.388(4) no 3_767
Cl2 C15 3.321(5) no 3_767
O1 C12 3.492(7) no 1_554
O3 Cl2 3.540(4) no 3_767
O3 C5 3.288(7) no 4_565
O4 C11 3.483(7) no 1_554
O4 C12 3.473(7) no 1_554
N1 Cl2 3.388(4) no 3_767
N2 C15 3.474(8) no 2_656
N2 C16 3.334(8) no 4_465
C5 O3 3.288(7) no 4_464
C5 C14 3.279(9) no 4_464
C10 Cl1 3.538(6) no 4_465
C10 C10 3.429(9) no 3_667
C11 O4 3.483(7) no 1_556
C12 O1 3.492(7) no 1_556
C12 O4 3.473(7) no 1_556
C12 C17 3.580(9) no 4_565
C12 C18 3.580(8) no 4_565
C14 C5 3.279(9) no 4_565
C15 Cl2 3.321(5) no 3_767
C15 N2 3.474(8) no 2_646
C16 N2 3.334(8) no 4_564
C17 C12 3.580(9) no 4_464
C18 C12 3.580(8) no 4_464
Cu1 H9 3.1273 no .
Cu1 H10 3.0823 no .
Cl1 H1 2.8252 no .
Cl1 H2 2.7815 no .
Cl2 H7 2.8341 no .
Cl2 H8 2.7796 no .
O1 H1 2.5653 no .
O1 H9 2.8645 no .
O2 H4 2.4967 no 3_666
O2 H10 2.7013 no .
O3 H8 2.5122 no .
O3 H9 3.3299 no .
O4 H5 2.5094 no 3_666
O4 H10 3.1846 no .
N1 H9 3.2140 no 3_766
N1 H10 3.1962 no 3_766
N2 H11B 3.0591 no .
N2 H11C 3.0625 no .
N2 H11A 3.0480 no .
C1 H1 2.6495 no .
C1 H4 2.6521 no .
C2 H3 3.2526 no .
C3 H2 3.2849 no .
C3 H4 3.2611 no .
C4 H3 3.2528 no .
C5 H1 3.2808 no .
C5 H4 3.2686 no .
C7 H1 3.2637 no .
C7 H2 3.2733 no .
C8 H5 2.6554 no .
C8 H8 2.6646 no .
C9 H6 3.2579 no .
C10 H7 3.2653 no .
C10 H8 3.2731 no .
C12 H5 3.2580 no .
C12 H8 3.2851 no .
C13 H6 3.2301 no .
C14 H5 3.2677 no .
C14 H7 3.2857 no .
C15 H9 3.1354 no .
C16 H10 3.1328 no .
H1 H9 3.3989 no .
H2 H3 2.3557 no .
H3 H4 2.3107 no .
H4 H10 3.4922 no 3_666
H5 H6 2.3241 no .
H6 H7 2.3382 no .
H9 H10 2.3074 no 3_766
Cl1 H5 2.7100 no 4_564
Cl1 H6 3.4422 no 4_564
Cl1 H10 3.5711 no 2_655
Cl1 H11B 3.5083 no 4_564
Cl1 H11C 3.4940 no 4_564
Cl2 H4 3.1891 no 1_656
Cl2 H8 2.9873 no 3_767
Cl2 H10 3.5808 no 3_767
O1 H3 3.3357 no 4_565
O1 H6 3.1929 no 1_554
O1 H7 2.8134 no 1_554
O2 H11C 3.0505 no 3_666
O3 H2 2.4688 no 4_565
O3 H3 3.3102 no 4_565
O4 H6 3.3992 no 1_554
O4 H7 3.3697 no 1_554
O4 H11C 3.0788 no 3_666
N1 H2 3.5730 no 4_565
N1 H7 3.1176 no 1_554
N2 H1 3.0848 no 4_465
N2 H4 3.3454 no 4_565
N2 H7 3.2279 no 4_464
N2 H9 2.7426 no 4_465
N2 H10 3.0191 no 2_656
N2 H11B 3.0403 no 4_565
C1 H3 3.4351 no 4_565
C1 H6 3.2535 no 1_554
C1 H11C 3.3604 no .
C1 H11A 3.5203 no .
C2 H6 3.2408 no 1_554
C2 H11C 3.5457 no .
C2 H11A 3.0357 no .
C3 H3 3.2739 no 4_565
C3 H11B 3.5326 no 4_564
C3 H11A 3.2520 no .
C4 H11B 3.5189 no 4_564
C5 H8 3.0338 no 4_464
C5 H9 2.9510 no 4_464
C6 H1 3.2169 no 4_464
C7 H11A 3.2503 no .
C8 H2 3.1598 no 4_565
C8 H3 3.3350 no 4_565
C8 H6 3.5060 no 3_667
C8 H11C 3.4398 no .
C9 H2 3.2442 no 4_565
C9 H3 3.4246 no 4_565
C10 H5 3.5764 no 3_667
C10 H11C 3.3210 no .
C11 H11B 3.4787 no 4_565
C12 H11B 3.2089 no 4_565
C12 H11A 3.4355 no 4_565
C13 H11A 3.4417 no 4_565
C14 H2 2.8752 no 4_565
C16 H2 3.0441 no 4_565
C16 H7 2.9933 no 1_554
C17 H3 3.1974 no 4_565
C17 H5 3.4909 no .
C17 H7 3.4114 no 4_464
C17 H10 3.3449 no 3_666
C18 H1 3.1469 no 4_465
C18 H3 3.3283 no 4_565
C18 H4 3.3239 no 4_565
C18 H5 3.3861 no .
C18 H7 3.0580 no 4_464
C18 H9 3.5354 no 4_465
H1 N2 3.0848 no 4_564
H1 C6 3.2169 no 4_565
H1 C18 3.1469 no 4_564
H1 H3 2.8452 no 4_565
H1 H7 3.3551 no 1_554
H1 H11B 3.3822 no 4_564
H2 O3 2.4688 no 4_464
H2 N1 3.5730 no 4_464
H2 C8 3.1598 no 4_464
H2 C9 3.2442 no 4_464
H2 C14 2.8752 no 4_464
H2 C16 3.0441 no 4_464
H2 H8 2.4554 no 4_464
H2 H9 2.4821 no 4_464
H3 O1 3.3357 no 4_464
H3 O3 3.3102 no 4_464
H3 C1 3.4351 no 4_464
H3 C3 3.2739 no 4_464
H3 C8 3.3350 no 4_464
H3 C9 3.4246 no 4_464
H3 C17 3.1974 no 4_464
H3 C18 3.3283 no 4_464
H3 H1 2.8452 no 4_464
H3 H11C 2.9798 no 4_464
H3 H11A 2.8694 no 4_464
H4 Cl2 3.1891 no 1_454
H4 N2 3.3454 no 4_464
H4 C18 3.3239 no 4_464
H4 H11A 3.3332 no 4_464
H5 Cl1 2.7100 no 4_465
H5 C10 3.5764 no 3_667
H5 C17 3.4909 no .
H5 C18 3.3861 no .
H5 H11C 2.7903 no .
H6 Cl1 3.4422 no 4_465
H6 O1 3.1929 no 1_556
H6 O4 3.3992 no 1_556
H6 C1 3.2535 no 1_556
H6 C2 3.2408 no 1_556
H6 C8 3.5060 no 3_667
H6 H11B 3.5455 no 4_565
H7 O1 2.8134 no 1_556
H7 O4 3.3697 no 1_556
H7 N1 3.1176 no 1_556
H7 N2 3.2279 no 4_565
H7 C16 2.9933 no 1_556
H7 C17 3.4114 no 4_565
H7 C18 3.0580 no 4_565
H7 H1 3.3551 no 1_556
H7 H9 2.8677 no 1_556
H7 H11B 3.1160 no 4_565
H7 H11A 3.4588 no 4_565
H8 Cl2 2.9873 no 3_767
H8 C5 3.0338 no 4_565
H8 H2 2.4554 no 4_565
H8 H8 3.2385 no 3_767
H9 N2 2.7426 no 4_564
H9 C5 2.9510 no 4_565
H9 C18 3.5354 no 4_564
H9 H2 2.4821 no 4_565
H9 H7 2.8677 no 1_554
H10 Cl1 3.5711 no 2_645
H10 Cl2 3.5808 no 3_767
H10 N2 3.0191 no 2_646
H10 C17 3.3449 no 3_666
H10 H11B 3.0492 no 3_666
H10 H11C 2.7656 no 3_666
H11B Cl1 3.5083 no 4_465
H11B N2 3.0403 no 4_464
H11B C3 3.5326 no 4_465
H11B C4 3.5189 no 4_465
H11B C11 3.4787 no 4_464
H11B C12 3.2089 no 4_464
H11B H1 3.3822 no 4_465
H11B H6 3.5456 no 4_464
H11B H7 3.1160 no 4_464
H11B H10 3.0492 no 3_666
H11C Cl1 3.4940 no 4_465
H11C O2 3.0505 no 3_666
H11C O4 3.0788 no 3_666
H11C C1 3.3604 no .
H11C C2 3.5457 no .
H11C C8 3.4398 no .
H11C C10 3.3210 no .
H11C H3 2.9798 no 4_565
H11C H5 2.7903 no .
H11C H10 2.7656 no 3_666
H11A C1 3.5203 no .
H11A C2 3.0357 no .
H11A C3 3.2520 no .
H11A C7 3.2503 no .
H11A C12 3.4355 no 4_464
H11A C13 3.4417 no 4_464
H11A H3 2.8694 no 4_565
H11A H4 3.3332 no 4_565
H11A H7 3.4588 no 4_464

loop_
_geom_torsion_atom_site_label_1
_geom_torsion_atom_site_label_2
_geom_torsion_atom_site_label_3
_geom_torsion_atom_site_label_4
_geom_torsion
_geom_torsion_publ_flag
_geom_torsion_site_symmetry_1
_geom_torsion_site_symmetry_3
_geom_torsion_site_symmetry_4
Cu1 Cu1 O1 C1 -2.0(3) no 3_666 . .
O1 Cu1 Cu1 O1 -180(123139) no . 3_666 3_666
O1 Cu1 Cu1 O2 0.94(10) no . 3_666 3_666
O1 Cu1 Cu1 O3 89.32(10) no . 3_666 3_666
O1 Cu1 Cu1 O4 -88.87(10) no . 3_666 3_666
Cu1 Cu1 O2 C1 0.2(3) no 3_666 . 3_666
O2 Cu1 Cu1 O1 -0.94(11) no . 3_666 3_666
O2 Cu1 Cu1 O2 180(123139) no . 3_666 3_666
O2 Cu1 Cu1 O3 -91.63(11) no . 3_666 3_666
O2 Cu1 Cu1 O4 90.19(11) no . 3_666 3_666
Cu1 Cu1 O3 C8 -1.5(3) no 3_666 . .
O3 Cu1 Cu1 O1 -89.32(11) no . 3_666 3_666
O3 Cu1 Cu1 O2 91.63(11) no . 3_666 3_666
O3 Cu1 Cu1 O3 180(158646) no . 3_666 3_666
O3 Cu1 Cu1 O4 1.81(11) no . 3_666 3_666
Cu1 Cu1 O4 C8 2.8(3) no 3_666 . 3_666
O4 Cu1 Cu1 O1 88.87(13) no . 3_666 3_666
O4 Cu1 Cu1 O2 -90.19(13) no . 3_666 3_666
O4 Cu1 Cu1 O3 -1.81(13) no . 3_666 3_666
O4 Cu1 Cu1 O4 180(85571) no . 3_666 3_666
O1 Cu1 O3 C8 83.4(3) no . . .
O3 Cu1 O1 C1 -87.0(3) no . . .
O1 Cu1 O4 C8 -82.1(4) no . . 3_666
O4 Cu1 O1 C1 81.8(3) no . . .
O1 Cu1 N1 C15 -153.7(3) no . . .
O1 Cu1 N1 C16 32.8(3) no . . .
N1 Cu1 O1 C1 175.9(3) no . . .
O2 Cu1 O3 C8 -85.6(3) no . . .
O3 Cu1 O2 C1 85.4(3) no . . 3_666
O2 Cu1 O4 C8 86.8(4) no . . 3_666
O4 Cu1 O2 C1 -83.7(3) no . . 3_666
O2 Cu1 N1 C15 26.9(3) no . . .
O2 Cu1 N1 C16 -146.7(3) no . . .
N1 Cu1 O2 C1 -177.7(3) no . . 3_666
O3 Cu1 N1 C15 115.2(3) no . . .
O3 Cu1 N1 C16 -58.3(3) no . . .
N1 Cu1 O3 C8 -179.7(3) no . . .
O4 Cu1 N1 C15 -62.6(3) no . . .
O4 Cu1 N1 C16 123.8(3) no . . .
N1 Cu1 O4 C8 -178.9(4) no . . 3_666
Cu1 O1 C1 O2 2.6(6) no . . 3_666
Cu1 O1 C1 C2 -176.7(3) no . . .
Cu1 O2 C1 O1 1.3(7) no . 3_666 3_666
Cu1 O2 C1 C2 -178.0(3) no . 3_666 3_666
Cu1 O3 C8 O4 -0.1(7) no . . 3_666
Cu1 O3 C8 C9 179.3(3) no . . .
Cu1 O4 C8 O3 -2.6(7) no . 3_666 3_666
Cu1 O4 C8 C9 176.8(3) no . 3_666 3_666
Cu1 N1 C15 C16 -174.2(3) no . . 3_766
Cu1 N1 C16 C15 174.0(3) no . . 3_766
C15 N1 C16 C15 0.3(7) no . . 3_766
C16 N1 C15 C16 -0.3(7) no . . 3_766
O1 C1 C2 C3 -24.5(7) no . . .
O1 C1 C2 C7 157.3(4) no . . .
O2 C1 C2 C3 156.2(4) no 3_666 . .
O2 C1 C2 C7 -22.0(6) no 3_666 . .
C1 C2 C3 C4 -176.7(4) no . . .
C1 C2 C7 C6 178.5(5) no . . .
C3 C2 C7 C6 0.3(8) no . . .
C7 C2 C3 C4 1.5(8) no . . .
C2 C3 C4 Cl1 176.8(5) no . . .
C2 C3 C4 C5 -1.7(9) no . . .
Cl1 C4 C5 C6 -178.4(4) no . . .
C3 C4 C5 C6 0.1(9) no . . .
C4 C5 C6 C7 1.7(9) no . . .
C5 C6 C7 C2 -1.9(9) no . . .
O3 C8 C9 C10 163.8(4) no . . .
O3 C8 C9 C14 -15.3(7) no . . .
O4 C8 C9 C10 -16.8(7) no 3_666 . .
O4 C8 C9 C14 164.1(5) no 3_666 . .
C8 C9 C10 C11 -178.8(5) no . . .
C8 C9 C14 C13 178.2(5) no . . .
C10 C9 C14 C13 -0.8(8) no . . .
C14 C9 C10 C11 0.3(8) no . . .
C9 C10 C11 C12 -0.6(9) no . . .
C10 C11 C12 C13 1.6(9) no . . .
C11 C12 C13 Cl2 178.7(5) no . . .
C11 C12 C13 C14 -2.3(8) no . . .
Cl2 C13 C14 C9 -179.0(4) no . . .
C12 C13 C14 C9 1.9(8) no . . .
N1 C15 C16 N1 0.3(7) no . 3_766 3_766
